data_7055618
loop_
_publ_author_name
'Dong, Wen-Kui'
'Ma, Jian-Chun'
'Zhu, Li-Chun'
'Zhang, Yang'

_publ_section_title
;
 Nine self-assembled nickel(ii)--lanthanide(iii) heterometallic complexes
 constructed from a Salamo-type bisoxime and bearing a N- or O-donor
 auxiliary ligand: syntheses, structures and magnetic properties
;
_journal_issue 8
_journal_name_full 'New J. Chem.'
_journal_page_first 6998
_journal_paper_doi 10.1039/C6NJ00855K
_journal_volume 40
_journal_year 2016
_chemical_formula_moiety 'C25 H26 Dy N5 Ni O14'
_chemical_formula_sum 'C25 H26 Dy N5 Ni O14'
_chemical_formula_weight 841.72
_chemical_name_systematic
;
 ?
;
_space_group_crystal_system triclinic
_space_group_IT_number 2
_space_group_name_Hall '-P 1'
_space_group_name_H-M_alt 'P -1'
_symmetry_space_group_name_Hall '-P 1'
_symmetry_space_group_name_H-M 'P -1'
_atom_sites_solution_hydrogens geom
_atom_sites_solution_primary iterative
_audit_creation_date 2015-07-05
_audit_creation_method
;
Olex2 1.2
(compiled 2015.01.26 svn.r3150 for OlexSys, GUI svn.r4998)
;
_audit_update_record
;
2015-11-01 deposited with the CCDC.
2016-06-08 downloaded from the CCDC.
;
_cell_angle_alpha 65.463(13)
_cell_angle_beta 75.741(12)
_cell_angle_gamma 85.765(11)
_cell_formula_units_Z 2
_cell_length_a 11.4571(15)
_cell_length_b 12.3081(17)
_cell_length_c 12.5899(17)
_cell_measurement_reflns_used 3302
_cell_measurement_temperature 173
_cell_measurement_theta_max 26.3310
_cell_measurement_theta_min 3.6340
_cell_volume 1564.5(4)
_computing_cell_refinement
;
CrysAlisPro, Agilent Technologies,
Version 1.171.37.33 (release 27-03-2014 CrysAlis171 .NET)
(compiled Mar 27 2014,17:12:48)
;
_computing_data_collection
;
CrysAlisPro, Agilent Technologies,
Version 1.171.37.33 (release 27-03-2014 CrysAlis171 .NET)
(compiled Mar 27 2014,17:12:48)
;
_computing_data_reduction
;
CrysAlisPro, Agilent Technologies,
Version 1.171.37.33 (release 27-03-2014 CrysAlis171 .NET)
(compiled Mar 27 2014,17:12:48)
;
_computing_molecular_graphics 'Olex2 (Dolomanov et al., 2009)'
_computing_publication_material 'Olex2 (Dolomanov et al., 2009)'
_computing_structure_refinement 'ShelXL (Sheldrick, 2008)'
_computing_structure_solution
;
Superflip (Palatinus & Chapuis, 2007;Palatinus & van der Lee, 2008;
Palatinus et al., 2012)
;
_diffrn_ambient_environment air
_diffrn_ambient_temperature 173
_diffrn_detector 'CCD plate'
_diffrn_detector_area_resol_mean 16.0733
_diffrn_detector_type Eos
_diffrn_measured_fraction_theta_full 0.993
_diffrn_measured_fraction_theta_max 0.993
_diffrn_measurement_details
;
  1 omega  -37.00   39.00   2.0000    3.0500
omega____ theta____ kappa____ phi______ frames
    -       20.8979  -57.0000  150.0000 38

  2 omega  -47.00   37.00   2.0000    3.0500
omega____ theta____ kappa____ phi______ frames
    -       20.8979  -57.0000   30.0000 42

  3 omega   -3.00   23.00   2.0000    3.0500
omega____ theta____ kappa____ phi______ frames
    -      -16.8354  -99.0000  -60.0000 13

  4 omega  -17.00   21.00   2.0000    3.0500
omega____ theta____ kappa____ phi______ frames
    -      -16.8354  -99.0000 -180.0000 19

  5 omega   53.00   85.00   2.0000    3.0500
omega____ theta____ kappa____ phi______ frames
    -       20.8979 -178.0000    0.0000 16

  6 omega  -46.00   44.00   2.0000    3.0500
omega____ theta____ kappa____ phi______ frames
    -       20.8979  -77.0000  -60.0000 45

  7 omega   -1.00   33.00   2.0000    3.0500
omega____ theta____ kappa____ phi______ frames
    -       20.8979   38.0000 -180.0000 17
;
_diffrn_measurement_device 'four-circle diffractometer'
_diffrn_measurement_device_type 'SuperNova, Dual, Cu at zero, Eos'
_diffrn_measurement_method '\w scans'
_diffrn_orient_matrix_UB_11 -0.0312105000
_diffrn_orient_matrix_UB_12 -0.0535385000
_diffrn_orient_matrix_UB_13 0.0440221000
_diffrn_orient_matrix_UB_21 -0.0382410000
_diffrn_orient_matrix_UB_22 0.0332787000
_diffrn_orient_matrix_UB_23 0.0281692000
_diffrn_orient_matrix_UB_31 -0.0405958000
_diffrn_orient_matrix_UB_32 0.0065927000
_diffrn_orient_matrix_UB_33 -0.0365211000
_diffrn_radiation_monochromator mirror
_diffrn_radiation_probe x-ray
_diffrn_radiation_type MoK\a
_diffrn_radiation_wavelength 0.71073
_diffrn_reflns_av_R_equivalents 0.0455
_diffrn_reflns_av_unetI/netI 0.0949
_diffrn_reflns_Laue_measured_fraction_full 0.993
_diffrn_reflns_Laue_measured_fraction_max 0.993
_diffrn_reflns_limit_h_max 15
_diffrn_reflns_limit_h_min -15
_diffrn_reflns_limit_k_max 15
_diffrn_reflns_limit_k_min -16
_diffrn_reflns_limit_l_max 16
_diffrn_reflns_limit_l_min -16
_diffrn_reflns_number 11771
_diffrn_reflns_point_group_measured_fraction_full 0.993
_diffrn_reflns_point_group_measured_fraction_max 0.993
_diffrn_reflns_theta_full 25.500
_diffrn_reflns_theta_max 26.022
_diffrn_reflns_theta_min 3.311
_diffrn_source 'SuperNova (Mo) X-ray Source'
_exptl_absorpt_coefficient_mu 3.046
_exptl_absorpt_correction_T_max 1.00000
_exptl_absorpt_correction_T_min 0.87926
_exptl_absorpt_correction_type multi-scan
_exptl_absorpt_process_details
;
CrysAlisPro, Agilent Technologies,
Version 1.171.37.33 (release 27-03-2014 CrysAlis171 .NET)
(compiled Mar 27 2014,17:12:48)
Empirical absorption correction using spherical harmonics,
 implemented in SCALE3 ABSPACK scaling algorithm.
;
_exptl_crystal_colour 'clear light yellow'
_exptl_crystal_colour_lustre clear
_exptl_crystal_colour_modifier light
_exptl_crystal_colour_primary yellow
_exptl_crystal_density_diffrn 1.787
_exptl_crystal_description block
_exptl_crystal_F_000 834
_exptl_crystal_size_max 0.35
_exptl_crystal_size_mid 0.32
_exptl_crystal_size_min 0.31
_refine_diff_density_max 0.955
_refine_diff_density_min -0.958
_refine_diff_density_rms 0.142
_refine_ls_extinction_method none
_refine_ls_goodness_of_fit_ref 1.000
_refine_ls_hydrogen_treatment constr
_refine_ls_matrix_type full
_refine_ls_number_parameters 418
_refine_ls_number_reflns 6116
_refine_ls_number_restraints 0
_refine_ls_restrained_S_all 1.000
_refine_ls_R_factor_all 0.0531
_refine_ls_R_factor_gt 0.0418
_refine_ls_shift/su_max 0.000
_refine_ls_shift/su_mean 0.000
_refine_ls_structure_factor_coef Fsqd
_refine_ls_weighting_details
;
 w=1/[\s^2^(Fo^2^)]
 where P=(Fo^2^+2Fc^2^)/3
;
_refine_ls_weighting_scheme calc
_refine_ls_wR_factor_gt 0.0647
_refine_ls_wR_factor_ref 0.0714
_reflns_Friedel_coverage 0.000
_reflns_number_gt 5171
_reflns_number_total 6116
_reflns_threshold_expression 'I > 2\s(I)'
_cod_data_source_file c6nj00855k1.cif
_cod_data_source_block d691
_cod_depositor_comments 'Adding full bibliography for 7055617--7055625.cif.'
_cod_database_code 7055618
_shelx_space_group_comment
;
The symmetry employed for this shelxl refinement is uniquely defined
by the following loop, which should always be used as a source of
symmetry information in preference to the above space-group names.
They are only intended as comments.
;
_reflns_odcompleteness_completeness 99.80
_reflns_odcompleteness_iscentric 1
_reflns_odcompleteness_theta 26.32
_olex2_refinement_description
;
1. Fixed Uiso
 At 1.2 times of:
  All C(H) groups, All C(H,H) groups
 At 1.5 times of:
  All C(H,H,H) groups
2.a Secondary CH2 refined with riding coordinates:
 C10(H10A,H10B), C9(H9A,H9B)
2.b Aromatic/amide H refined with riding coordinates:
 C15(H15), C14(H14), C13(H13), C11(H11), C8(H8), C5(H5), C4(H4), C3(H3),
 C19(H19), C20(H20), C21(H21), C22(H22), C23(H23)
2.c Idealised Me refined as rotating group:
 C18(H18A,H18B,H18C), C25(H25A,H25B,H25C), C1(H1A,H1B,H1C)
;
_olex2_date_sample_data_collection 2015-06-02
_olex2_submission_special_instructions 'No special instructions were received'

loop_
_space_group_symop_operation_xyz
'x, y, z'
'-x, -y, -z'

loop_
_atom_site_label
_atom_site_type_symbol
_atom_site_fract_x
_atom_site_fract_y
_atom_site_fract_z
_atom_site_U_iso_or_equiv
_atom_site_adp_type
_atom_site_occupancy
_atom_site_site_symmetry_order
_atom_site_calc_flag
_atom_site_refinement_flags_posn
Dy1 Dy 0.23713(2) 0.80100(2) 0.28086(2) 0.01972(8) Uani 1 1 d .
Ni1 Ni 0.22276(6) 0.60367(5) 0.16027(5) 0.01870(15) Uani 1 1 d .
O8 O 0.1929(3) 0.6130(3) 0.4306(3) 0.0244(8) Uani 1 1 d .
O6 O 0.4374(3) 0.7582(3) 0.3264(3) 0.0255(8) Uani 1 1 d .
O7 O 0.1805(3) 0.4888(3) 0.3435(3) 0.0253(8) Uani 1 1 d .
O5 O 0.3517(3) 0.6794(3) 0.1979(3) 0.0179(7) Uani 1 1 d .
O4 O 0.3295(3) 0.4299(3) 0.0563(3) 0.0325(9) Uani 1 1 d .
O3 O 0.0620(3) 0.4344(3) 0.1287(3) 0.0350(10) Uani 1 1 d .
O2 O 0.1260(3) 0.7343(3) 0.1916(3) 0.0193(7) Uani 1 1 d .
O1 O 0.0750(3) 0.9437(3) 0.1856(3) 0.0240(8) Uani 1 1 d .
O12 O 0.0558(3) 0.8232(3) 0.4262(3) 0.0309(9) Uani 1 1 d .
O13 O 0.2266(3) 0.8379(3) 0.4613(3) 0.0382(10) Uani 1 1 d .
O14 O 0.0603(4) 0.8574(4) 0.5815(3) 0.0505(12) Uani 1 1 d .
O10 O 0.3168(3) 1.0016(3) 0.2178(3) 0.0300(9) Uani 1 1 d .
O9 O 0.3400(3) 0.9379(3) 0.0771(3) 0.0287(9) Uani 1 1 d .
O11 O 0.3940(3) 1.1224(3) 0.0296(3) 0.0358(10) Uani 1 1 d .
N3 N 0.2741(4) 0.7141(3) -0.0283(3) 0.0213(9) Uani 1 1 d .
N2 N 0.3447(4) 0.4861(4) 0.1319(3) 0.0237(10) Uani 1 1 d .
N1 N 0.0672(4) 0.5415(4) 0.1449(3) 0.0233(10) Uani 1 1 d .
N5 N 0.1130(4) 0.8394(4) 0.4925(4) 0.0296(11) Uani 1 1 d .
N4 N 0.3528(4) 1.0238(4) 0.1044(4) 0.0284(11) Uani 1 1 d .
C24 C 0.1682(4) 0.5131(4) 0.4337(4) 0.0196(11) Uani 1 1 d .
C18 C 0.4933(5) 0.8133(5) 0.3829(5) 0.0326(14) Uani 1 1 d .
H18A H 0.4520 0.8846 0.3811 0.049 Uiso 1 1 calc GR
H18B H 0.5761 0.8334 0.3406 0.049 Uiso 1 1 calc GR
H18C H 0.4890 0.7588 0.4649 0.049 Uiso 1 1 calc GR
C25 C 0.1238(5) 0.4138(4) 0.5546(4) 0.0281(13) Uani 1 1 d .
H25A H 0.0781 0.3561 0.5471 0.042 Uiso 1 1 calc GR
H25B H 0.0736 0.4453 0.6077 0.042 Uiso 1 1 calc GR
H25C H 0.1913 0.3760 0.5867 0.042 Uiso 1 1 calc GR
C16 C 0.4912(4) 0.6581(4) 0.3154(4) 0.0194(11) Uani 1 1 d .
C15 C 0.5822(5) 0.5998(5) 0.3667(4) 0.0297(13) Uani 1 1 d .
H15 H 0.6119 0.6269 0.4141 0.036 Uiso 1 1 calc R
C14 C 0.6311(5) 0.5004(5) 0.3489(5) 0.0346(14) Uani 1 1 d .
H14 H 0.6929 0.4610 0.3847 0.041 Uiso 1 1 calc R
C13 C 0.5882(5) 0.4601(5) 0.2787(4) 0.0304(13) Uani 1 1 d .
H13 H 0.6234 0.3954 0.2643 0.037 Uiso 1 1 calc R
C12 C 0.4908(4) 0.5164(4) 0.2281(4) 0.0232(12) Uani 1 1 d .
C17 C 0.4416(4) 0.6181(4) 0.2441(4) 0.0175(11) Uani 1 1 d .
C11 C 0.4471(5) 0.4652(4) 0.1596(4) 0.0245(12) Uani 1 1 d .
H11 H 0.4969 0.4133 0.1338 0.029 Uiso 1 1 calc R
C10 C 0.2513(5) 0.3256(5) 0.1238(5) 0.0366(15) Uani 1 1 d .
H10A H 0.2937 0.2640 0.1767 0.044 Uiso 1 1 calc R
H10B H 0.2349 0.2963 0.0681 0.044 Uiso 1 1 calc R
C9 C 0.1341(5) 0.3431(5) 0.1975(5) 0.0349(14) Uani 1 1 d .
H9A H 0.0881 0.2680 0.2379 0.042 Uiso 1 1 calc R
H9B H 0.1498 0.3644 0.2589 0.042 Uiso 1 1 calc R
C8 C -0.0324(5) 0.5960(5) 0.1374(4) 0.0233(12) Uani 1 1 d .
H8 H -0.0940 0.5574 0.1287 0.028 Uiso 1 1 calc R
C6 C -0.0583(4) 0.7113(4) 0.1412(4) 0.0207(11) Uani 1 1 d .
C5 C -0.1717(5) 0.7615(5) 0.1238(4) 0.0297(13) Uani 1 1 d .
H5 H -0.2264 0.7193 0.1104 0.036 Uiso 1 1 calc R
C4 C -0.2024(5) 0.8698(5) 0.1261(4) 0.0309(14) Uani 1 1 d .
H4 H -0.2775 0.8997 0.1151 0.037 Uiso 1 1 calc R
C3 C -0.1230(5) 0.9357(5) 0.1447(4) 0.0275(13) Uani 1 1 d .
H3 H -0.1432 1.0105 0.1441 0.033 Uiso 1 1 calc R
C2 C -0.0129(4) 0.8885(4) 0.1643(4) 0.0210(11) Uani 1 1 d .
C7 C 0.0206(4) 0.7762(4) 0.1644(4) 0.0190(11) Uani 1 1 d .
C1 C 0.0412(5) 1.0514(4) 0.2021(5) 0.0322(13) Uani 1 1 d .
H1A H 0.0264 1.1119 0.1288 0.048 Uiso 1 1 calc GR
H1B H 0.1052 1.0784 0.2230 0.048 Uiso 1 1 calc GR
H1C H -0.0306 1.0359 0.2653 0.048 Uiso 1 1 calc GR
C19 C 0.2130(5) 0.7200(5) -0.1092(4) 0.0286(13) Uani 1 1 d .
H19 H 0.1423 0.6740 -0.0821 0.034 Uiso 1 1 calc R
C20 C 0.2504(5) 0.7908(5) -0.2299(5) 0.0344(14) Uani 1 1 d .
H20 H 0.2044 0.7943 -0.2826 0.041 Uiso 1 1 calc R
C21 C 0.3564(6) 0.8563(5) -0.2716(5) 0.0388(15) Uani 1 1 d .
H21 H 0.3840 0.9042 -0.3531 0.047 Uiso 1 1 calc R
C22 C 0.4210(5) 0.8502(5) -0.1913(4) 0.0347(14) Uani 1 1 d .
H22 H 0.4934 0.8934 -0.2172 0.042 Uiso 1 1 calc R
C23 C 0.3768(5) 0.7791(4) -0.0719(4) 0.0302(13) Uani 1 1 d .
H23 H 0.4211 0.7760 -0.0180 0.036 Uiso 1 1 calc R

loop_
_atom_site_aniso_label
_atom_site_aniso_U_11
_atom_site_aniso_U_22
_atom_site_aniso_U_33
_atom_site_aniso_U_23
_atom_site_aniso_U_13
_atom_site_aniso_U_12
Dy1 0.02201(15) 0.01818(14) 0.02291(14) -0.01161(11) -0.00682(10) 0.00191(10)
Ni1 0.0247(4) 0.0150(3) 0.0181(3) -0.0081(3) -0.0060(3) 0.0020(3)
O8 0.029(2) 0.022(2) 0.0250(18) -0.0129(16) -0.0061(16) 0.0005(16)
O6 0.024(2) 0.025(2) 0.038(2) -0.0179(17) -0.0161(17) 0.0013(16)
O7 0.031(2) 0.025(2) 0.0208(18) -0.0097(16) -0.0052(16) -0.0015(16)
O5 0.0166(19) 0.0162(18) 0.0215(17) -0.0080(15) -0.0069(14) 0.0060(14)
O4 0.050(3) 0.030(2) 0.0273(19) -0.0217(18) -0.0090(18) 0.0057(19)
O3 0.046(3) 0.026(2) 0.045(2) -0.0196(19) -0.023(2) 0.0012(18)
O2 0.019(2) 0.0156(18) 0.0255(18) -0.0090(15) -0.0096(15) 0.0052(14)
O1 0.027(2) 0.0158(19) 0.0307(19) -0.0128(16) -0.0046(16) 0.0018(15)
O12 0.028(2) 0.042(2) 0.0293(19) -0.0200(19) -0.0098(17) 0.0043(18)
O13 0.022(2) 0.060(3) 0.046(2) -0.037(2) -0.0007(19) -0.007(2)
O14 0.044(3) 0.081(4) 0.034(2) -0.038(2) 0.002(2) 0.002(2)
O10 0.034(2) 0.026(2) 0.031(2) -0.0136(18) -0.0039(17) -0.0051(17)
O9 0.033(2) 0.020(2) 0.036(2) -0.0159(17) -0.0062(17) 0.0020(16)
O11 0.029(2) 0.027(2) 0.042(2) -0.0042(19) -0.0056(18) -0.0103(18)
N3 0.027(3) 0.015(2) 0.021(2) -0.0077(18) -0.0054(19) 0.0057(18)
N2 0.030(3) 0.019(2) 0.021(2) -0.0093(19) -0.0023(19) 0.0030(19)
N1 0.033(3) 0.017(2) 0.025(2) -0.0132(19) -0.007(2) -0.002(2)
N5 0.030(3) 0.031(3) 0.029(2) -0.016(2) -0.002(2) -0.002(2)
N4 0.018(3) 0.023(3) 0.040(3) -0.010(2) -0.007(2) 0.001(2)
C24 0.015(3) 0.022(3) 0.019(3) -0.006(2) -0.003(2) -0.003(2)
C18 0.029(3) 0.035(3) 0.049(3) -0.028(3) -0.018(3) -0.001(3)
C25 0.037(4) 0.023(3) 0.019(3) -0.002(2) -0.008(2) -0.006(2)
C16 0.012(3) 0.023(3) 0.021(3) -0.008(2) -0.004(2) 0.004(2)
C15 0.026(3) 0.036(3) 0.031(3) -0.014(3) -0.012(3) 0.001(3)
C14 0.023(3) 0.037(4) 0.041(3) -0.011(3) -0.013(3) 0.006(3)
C13 0.024(3) 0.024(3) 0.036(3) -0.006(3) -0.008(3) 0.014(2)
C12 0.023(3) 0.023(3) 0.022(3) -0.008(2) -0.005(2) 0.003(2)
C17 0.017(3) 0.012(3) 0.016(2) 0.002(2) -0.003(2) -0.004(2)
C11 0.023(3) 0.022(3) 0.022(3) -0.008(2) 0.001(2) 0.008(2)
C10 0.056(4) 0.026(3) 0.039(3) -0.022(3) -0.016(3) 0.001(3)
C9 0.053(4) 0.019(3) 0.037(3) -0.013(3) -0.017(3) 0.000(3)
C8 0.020(3) 0.030(3) 0.018(3) -0.005(2) -0.008(2) -0.005(2)
C6 0.020(3) 0.027(3) 0.016(2) -0.008(2) -0.008(2) -0.001(2)
C5 0.018(3) 0.046(4) 0.025(3) -0.012(3) -0.010(2) 0.003(3)
C4 0.026(3) 0.043(4) 0.020(3) -0.007(3) -0.011(2) 0.009(3)
C3 0.033(3) 0.026(3) 0.017(3) -0.006(2) -0.005(2) 0.015(2)
C2 0.021(3) 0.020(3) 0.016(2) -0.002(2) -0.003(2) 0.001(2)
C7 0.016(3) 0.025(3) 0.007(2) 0.000(2) 0.000(2) -0.002(2)
C1 0.034(4) 0.020(3) 0.048(3) -0.020(3) -0.011(3) 0.009(2)
C19 0.028(3) 0.031(3) 0.030(3) -0.015(3) -0.010(2) 0.008(2)
C20 0.036(4) 0.038(4) 0.035(3) -0.020(3) -0.016(3) 0.017(3)
C21 0.059(5) 0.028(3) 0.021(3) -0.004(3) -0.007(3) 0.006(3)
C22 0.041(4) 0.026(3) 0.030(3) -0.006(3) -0.004(3) -0.003(3)
C23 0.037(4) 0.023(3) 0.029(3) -0.011(3) -0.004(3) -0.003(3)

loop_
_atom_type_symbol
_atom_type_description
_atom_type_scat_dispersion_real
_atom_type_scat_dispersion_imag
_atom_type_scat_source
C C 0.0033 0.0016 'International Tables Vol C Tables 4.2.6.8 and 6.1.1.4'
H H 0.0000 0.0000 'International Tables Vol C Tables 4.2.6.8 and 6.1.1.4'
Dy Dy -0.1892 4.4098 'International Tables Vol C Tables 4.2.6.8 and 6.1.1.4'
N N 0.0061 0.0033 'International Tables Vol C Tables 4.2.6.8 and 6.1.1.4'
Ni Ni 0.3393 1.1124 'International Tables Vol C Tables 4.2.6.8 and 6.1.1.4'
O O 0.0106 0.0060 'International Tables Vol C Tables 4.2.6.8 and 6.1.1.4'

loop_
_geom_angle_atom_site_label_1
_geom_angle_atom_site_label_2
_geom_angle_atom_site_label_3
_geom_angle
O8 Dy1 Ni1 70.17(8)
O8 Dy1 O6 81.91(11)
O8 Dy1 O5 76.59(11)
O8 Dy1 O1 123.64(11)
O8 Dy1 O12 75.00(12)
O8 Dy1 O13 78.49(12)
O8 Dy1 O10 147.66(11)
O8 Dy1 O9 151.63(12)
O8 Dy1 N5 75.26(12)
O8 Dy1 N4 165.37(12)
O6 Dy1 Ni1 100.34(8)
O6 Dy1 O1 153.29(10)
O6 Dy1 O12 122.83(11)
O6 Dy1 O13 73.36(12)
O6 Dy1 N5 98.14(12)
O6 Dy1 N4 83.47(11)
O5 Dy1 Ni1 36.29(7)
O5 Dy1 O6 65.63(11)
O5 Dy1 O1 123.65(10)
O5 Dy1 O12 148.39(11)
O5 Dy1 O13 134.26(12)
O5 Dy1 O10 117.44(12)
O5 Dy1 O9 75.07(11)
O5 Dy1 N5 149.23(11)
O5 Dy1 N4 96.84(12)
O2 Dy1 Ni1 34.95(8)
O2 Dy1 O8 82.70(11)
O2 Dy1 O6 135.20(11)
O2 Dy1 O5 69.94(11)
O2 Dy1 O1 63.06(11)
O2 Dy1 O12 92.88(11)
O2 Dy1 O13 142.72(12)
O2 Dy1 O10 128.83(11)
O2 Dy1 O9 86.58(11)
O2 Dy1 N5 117.99(12)
O2 Dy1 N4 107.57(11)
O1 Dy1 Ni1 96.36(7)
O1 Dy1 N5 82.93(11)
O1 Dy1 N4 70.92(11)
O12 Dy1 Ni1 118.66(8)
O12 Dy1 O1 64.40(10)
O12 Dy1 N5 25.65(10)
O12 Dy1 N4 113.91(12)
O13 Dy1 Ni1 148.64(9)
O13 Dy1 O1 102.09(12)
O13 Dy1 O12 51.27(11)
O13 Dy1 N5 25.62(11)
O13 Dy1 N4 97.83(12)
O10 Dy1 Ni1 138.85(8)
O10 Dy1 O6 78.83(11)
O10 Dy1 O1 74.88(11)
O10 Dy1 O12 94.08(12)
O10 Dy1 O13 71.23(12)
O10 Dy1 O9 52.76(11)
O10 Dy1 N5 82.01(12)
O10 Dy1 N4 26.74(11)
O9 Dy1 Ni1 86.12(8)
O9 Dy1 O6 87.49(11)
O9 Dy1 O1 72.93(11)
O9 Dy1 O12 131.93(12)
O9 Dy1 O13 123.42(11)
O9 Dy1 N5 132.54(12)
O9 Dy1 N4 26.06(11)
N5 Dy1 Ni1 137.70(8)
N4 Dy1 Ni1 112.17(9)
N4 Dy1 N5 107.48(12)
O7 Ni1 Dy1 80.02(9)
O7 Ni1 N3 176.66(15)
O5 Ni1 Dy1 42.16(9)
O5 Ni1 O7 86.41(12)
O5 Ni1 N3 93.25(13)
O5 Ni1 N1 167.89(15)
O2 Ni1 Dy1 40.58(8)
O2 Ni1 O7 91.85(13)
O2 Ni1 O5 81.13(12)
O2 Ni1 N3 91.38(14)
O2 Ni1 N2 169.79(14)
O2 Ni1 N1 88.00(15)
N3 Ni1 Dy1 101.95(11)
N2 Ni1 Dy1 129.69(11)
N2 Ni1 O7 88.48(15)
N2 Ni1 O5 88.70(14)
N2 Ni1 N3 88.19(15)
N2 Ni1 N1 102.21(17)
N1 Ni1 Dy1 126.00(12)
N1 Ni1 O7 88.62(14)
N1 Ni1 N3 92.34(15)
C24 O8 Dy1 134.2(3)
C18 O6 Dy1 126.5(3)
C16 O6 Dy1 116.1(2)
C16 O6 C18 116.4(4)
C24 O7 Ni1 129.1(3)
Ni1 O5 Dy1 101.55(13)
C17 O5 Dy1 120.5(3)
C17 O5 Ni1 123.0(3)
N2 O4 C10 110.9(3)
N1 O3 C9 111.2(3)
Ni1 O2 Dy1 104.46(13)
C7 O2 Dy1 127.0(3)
C7 O2 Ni1 128.5(3)
C2 O1 Dy1 114.8(3)
C2 O1 C1 116.0(4)
C1 O1 Dy1 123.6(3)
N5 O12 Dy1 95.8(3)
N5 O13 Dy1 96.7(3)
N4 O10 Dy1 95.9(3)
N4 O9 Dy1 95.7(3)
C19 N3 Ni1 125.0(3)
C23 N3 Ni1 118.6(3)
C23 N3 C19 116.3(4)
O4 N2 Ni1 119.1(3)
C11 N2 Ni1 127.7(4)
C11 N2 O4 112.4(4)
O3 N1 Ni1 122.8(3)
C8 N1 Ni1 126.7(4)
C8 N1 O3 110.3(4)
O12 N5 Dy1 58.6(2)
O12 N5 O13 116.2(4)
O13 N5 Dy1 57.6(2)
O14 N5 Dy1 179.1(4)
O14 N5 O12 121.4(5)
O14 N5 O13 122.4(4)
O10 N4 Dy1 57.3(2)
O9 N4 Dy1 58.3(2)
O9 N4 O10 115.5(4)
O11 N4 Dy1 175.3(4)
O11 N4 O10 121.5(4)
O11 N4 O9 123.0(4)
O8 C24 O7 125.7(4)
O8 C24 C25 117.4(4)
O7 C24 C25 116.8(4)
O6 C18 H18A 109.5
O6 C18 H18B 109.5
O6 C18 H18C 109.5
H18A C18 H18B 109.5
H18A C18 H18C 109.5
H18B C18 H18C 109.5
C24 C25 H25A 109.5
C24 C25 H25B 109.5
C24 C25 H25C 109.5
H25A C25 H25B 109.5
H25A C25 H25C 109.5
H25B C25 H25C 109.5
O6 C16 C17 113.3(4)
C15 C16 O6 125.3(4)
C15 C16 C17 121.4(5)
C16 C15 H15 119.6
C16 C15 C14 120.7(5)
C14 C15 H15 119.6
C15 C14 H14 120.0
C13 C14 C15 120.1(5)
C13 C14 H14 120.0
C14 C13 H13 119.8
C14 C13 C12 120.3(5)
C12 C13 H13 119.8
C13 C12 C11 117.0(5)
C17 C12 C13 120.1(4)
C17 C12 C11 122.9(4)
O5 C17 C16 117.8(4)
O5 C17 C12 124.8(4)
C12 C17 C16 117.3(4)
N2 C11 C12 124.7(5)
N2 C11 H11 117.6
C12 C11 H11 117.6
O4 C10 H10A 108.4
O4 C10 H10B 108.4
O4 C10 C9 115.6(5)
H10A C10 H10B 107.5
C9 C10 H10A 108.4
C9 C10 H10B 108.4
O3 C9 C10 113.9(4)
O3 C9 H9A 108.8
O3 C9 H9B 108.8
C10 C9 H9A 108.8
C10 C9 H9B 108.8
H9A C9 H9B 107.7
N1 C8 H8 116.8
N1 C8 C6 126.4(4)
C6 C8 H8 116.8
C5 C6 C8 118.6(4)
C7 C6 C8 123.9(4)
C7 C6 C5 117.4(5)
C6 C5 H5 119.0
C4 C5 C6 121.9(5)
C4 C5 H5 119.0
C5 C4 H4 119.7
C5 C4 C3 120.7(5)
C3 C4 H4 119.7
C4 C3 H3 120.5
C4 C3 C2 118.9(5)
C2 C3 H3 120.5
O1 C2 C7 113.0(4)
C3 C2 O1 125.3(5)
C3 C2 C7 121.7(4)
O2 C7 C6 123.1(5)
O2 C7 C2 117.6(4)
C6 C7 C2 119.3(4)
O1 C1 H1A 109.5
O1 C1 H1B 109.5
O1 C1 H1C 109.5
H1A C1 H1B 109.5
H1A C1 H1C 109.5
H1B C1 H1C 109.5
N3 C19 H19 118.5
N3 C19 C20 123.0(5)
C20 C19 H19 118.5
C19 C20 H20 120.5
C21 C20 C19 119.1(5)
C21 C20 H20 120.5
C20 C21 H21 120.6
C22 C21 C20 118.9(5)
C22 C21 H21 120.6
C21 C22 H22 120.7
C21 C22 C23 118.6(5)
C23 C22 H22 120.7
N3 C23 C22 124.0(5)
N3 C23 H23 118.0
C22 C23 H23 118.0

loop_
_geom_bond_atom_site_label_1
_geom_bond_atom_site_label_2
_geom_bond_distance
Dy1 Ni1 3.3876(7)
Dy1 O8 2.291(3)
Dy1 O6 2.467(3)
Dy1 O5 2.321(3)
Dy1 O2 2.276(3)
Dy1 O1 2.615(3)
Dy1 O12 2.490(4)
Dy1 O13 2.469(3)
Dy1 O10 2.430(3)
Dy1 O9 2.454(3)
Dy1 N5 2.903(4)
Dy1 N4 2.871(4)
Ni1 O7 2.097(3)
Ni1 O5 2.047(3)
Ni1 O2 2.004(3)
Ni1 N3 2.140(4)
Ni1 N2 2.014(4)
Ni1 N1 2.071(4)
O8 C24 1.264(5)
O6 C18 1.438(5)
O6 C16 1.380(6)
O7 C24 1.264(5)
O5 C17 1.336(5)
O4 N2 1.436(5)
O4 C10 1.436(6)
O3 N1 1.423(5)
O3 C9 1.450(6)
O2 C7 1.345(5)
O1 C2 1.390(5)
O1 C1 1.437(5)
O12 N5 1.263(5)
O13 N5 1.264(5)
O14 N5 1.234(5)
O10 N4 1.299(5)
O9 N4 1.267(5)
O11 N4 1.224(5)
N3 C19 1.346(5)
N3 C23 1.335(6)
N2 C11 1.284(6)
N1 C8 1.284(6)
C24 C25 1.495(6)
C18 H18A 0.9600
C18 H18B 0.9600
C18 H18C 0.9600
C25 H25A 0.9600
C25 H25B 0.9600
C25 H25C 0.9600
C16 C15 1.362(6)
C16 C17 1.426(6)
C15 H15 0.9300
C15 C14 1.387(7)
C14 H14 0.9300
C14 C13 1.372(7)
C13 H13 0.9300
C13 C12 1.415(6)
C12 C17 1.405(7)
C12 C11 1.450(6)
C11 H11 0.9300
C10 H10A 0.9700
C10 H10B 0.9700
C10 C9 1.490(7)
C9 H9A 0.9700
C9 H9B 0.9700
C8 H8 0.9300
C8 C6 1.447(7)
C6 C5 1.423(7)
C6 C7 1.405(6)
C5 H5 0.9300
C5 C4 1.364(7)
C4 H4 0.9300
C4 C3 1.383(7)
C3 H3 0.9300
C3 C2 1.384(7)
C2 C7 1.406(7)
C1 H1A 0.9600
C1 H1B 0.9600
C1 H1C 0.9600
C19 H19 0.9300
C19 C20 1.373(6)
C20 H20 0.9300
C20 C21 1.372(7)
C21 H21 0.9300
C21 C22 1.368(7)
C22 H22 0.9300
C22 C23 1.371(6)
C23 H23 0.9300

loop_
_geom_torsion_atom_site_label_1
_geom_torsion_atom_site_label_2
_geom_torsion_atom_site_label_3
_geom_torsion_atom_site_label_4
_geom_torsion
Dy1 O8 C24 O7 12.1(8)
Dy1 O8 C24 C25 -169.8(3)
Dy1 O6 C16 C15 -160.6(4)
Dy1 O6 C16 C17 18.9(5)
Dy1 O5 C17 C16 -20.8(5)
Dy1 O5 C17 C12 159.0(4)
Dy1 O2 C7 C6 -161.5(3)
Dy1 O2 C7 C2 15.8(6)
Dy1 O1 C2 C3 162.3(4)
Dy1 O1 C2 C7 -17.7(5)
Dy1 O12 N5 O13 0.0(4)
Dy1 O12 N5 O14 179.0(4)
Dy1 O13 N5 O12 0.0(4)
Dy1 O13 N5 O14 -179.0(4)
Dy1 O10 N4 O9 -4.0(4)
Dy1 O10 N4 O11 174.7(4)
Dy1 O9 N4 O10 3.9(4)
Dy1 O9 N4 O11 -174.7(4)
Ni1 O7 C24 O8 -8.7(7)
Ni1 O7 C24 C25 173.2(3)
Ni1 O5 C17 C16 -152.1(3)
Ni1 O5 C17 C12 27.6(6)
Ni1 O2 C7 C6 20.2(6)
Ni1 O2 C7 C2 -162.5(3)
Ni1 N3 C19 C20 -178.9(4)
Ni1 N3 C23 C22 177.9(4)
Ni1 N2 C11 C12 5.9(7)
Ni1 N1 C8 C6 -1.7(7)
O6 C16 C15 C14 -179.3(4)
O6 C16 C17 O5 -0.2(6)
O6 C16 C17 C12 -179.9(4)
O4 N2 C11 C12 175.7(4)
O4 C10 C9 O3 57.5(6)
O3 N1 C8 C6 -175.7(4)
O1 C2 C7 O2 4.0(6)
O1 C2 C7 C6 -178.5(4)
N3 C19 C20 C21 1.9(8)
N2 O4 C10 C9 50.8(6)
N1 O3 C9 C10 -103.6(5)
N1 C8 C6 C5 176.0(5)
N1 C8 C6 C7 -5.8(8)
C18 O6 C16 C15 8.8(7)
C18 O6 C16 C17 -171.7(4)
C16 C15 C14 C13 0.3(8)
C15 C16 C17 O5 179.3(4)
C15 C16 C17 C12 -0.4(7)
C15 C14 C13 C12 -2.6(8)
C14 C13 C12 C17 3.5(7)
C14 C13 C12 C11 -177.2(5)
C13 C12 C17 O5 178.4(4)
C13 C12 C17 C16 -1.9(7)
C13 C12 C11 N2 162.9(5)
C17 C16 C15 C14 1.2(8)
C17 C12 C11 N2 -17.7(8)
C11 C12 C17 O5 -0.9(7)
C11 C12 C17 C16 178.8(4)
C10 O4 N2 Ni1 -85.6(4)
C10 O4 N2 C11 103.7(5)
C9 O3 N1 Ni1 37.4(5)
C9 O3 N1 C8 -148.4(4)
C8 C6 C5 C4 -180.0(4)
C8 C6 C7 O2 -3.6(7)
C8 C6 C7 C2 179.1(4)
C6 C5 C4 C3 0.6(8)
C5 C6 C7 O2 174.6(4)
C5 C6 C7 C2 -2.6(6)
C5 C4 C3 C2 -1.8(7)
C4 C3 C2 O1 -179.2(4)
C4 C3 C2 C7 0.7(7)
C3 C2 C7 O2 -175.9(4)
C3 C2 C7 C6 1.5(7)
C7 C6 C5 C4 1.7(7)
C1 O1 C2 C3 7.6(6)
C1 O1 C2 C7 -172.3(4)
C19 N3 C23 C22 0.6(8)
C19 C20 C21 C22 -0.8(9)
C20 C21 C22 C23 -0.3(9)
C21 C22 C23 N3 0.5(9)
C23 N3 C19 C20 -1.8(8)

loop_
_smtbx_masks_void_nr
_smtbx_masks_void_average_x
_smtbx_masks_void_average_y
_smtbx_masks_void_average_z
_smtbx_masks_void_volume
_smtbx_masks_void_count_electrons
1 0.285 0.149 0.464 80.5 8.3
2 0.715 0.851 0.536 80.5 6.9
